data_2223081
loop_
_publ_author_name
'Cai, Ying-Jie'
'Yang, Jun'
'Huang, Peng'
'Lei, Lei'
'Zeng, Qing-Fu'

_publ_section_title
;
 (Cyclohexanecarboxylato)bis(di-2-pyridylamine)zinc(II) nitrate
 monohydrate
;
_journal_coeditor_code HB5052
_journal_issue 9
_journal_name_full 'Acta Crystallographica Section E'
_journal_page_first m1144
_journal_page_last m1145
_journal_paper_doi 10.1107/S1600536809033443
_journal_volume 65
_journal_year 2009
_chemical_formula_iupac '[Zn (C7 H11 O2) (C10 H9 N3)2] N O3, H2 O'
_chemical_formula_moiety 'C27 H29 N6 O2 Zn +, N O3 -, H2 O'
_chemical_formula_sum 'C27 H31 N7 O6 Zn'
_chemical_formula_weight 614.96
_chemical_name_systematic
;
(Cyclohexanecarboxylato)bis(di-2-pyridylamine)zinc(II) nitrate monohydrate
;
_space_group_IT_number 2
_symmetry_cell_setting triclinic
_symmetry_space_group_name_Hall '-P 1'
_symmetry_space_group_name_H-M 'P -1'
_atom_sites_solution_hydrogens geom
_atom_sites_solution_primary direct
_atom_sites_solution_secondary difmap
_audit_creation_method SHELXL-97
_cell_angle_alpha 107.526(3)
_cell_angle_beta 106.016(3)
_cell_angle_gamma 99.706(3)
_cell_formula_units_Z 2
_cell_length_a 10.4856(3)
_cell_length_b 11.6116(13)
_cell_length_c 13.4876(13)
_cell_measurement_reflns_used 25
_cell_measurement_temperature 296(2)
_cell_measurement_theta_max 12
_cell_measurement_theta_min 9
_cell_volume 1447.3(2)
_computing_cell_refinement 'CAD-4 Software (Enraf--Nonius, 1989)'
_computing_data_collection 'CAD-4 Software (Enraf--Nonius, 1989)'
_computing_data_reduction 'XCAD4 (Harms & Wocadlo, 1995)'
_computing_molecular_graphics 'SHELXTL (Sheldrick, 2008)'
_computing_publication_material 'SHELXTL (Sheldrick, 2008)'
_computing_structure_refinement 'SHELXL97 (Sheldrick, 2008)'
_computing_structure_solution 'SHELXS97 (Sheldrick, 2008)'
_diffrn_ambient_temperature 296(2)
_diffrn_measured_fraction_theta_full 0.977
_diffrn_measured_fraction_theta_max 0.977
_diffrn_measurement_device_type 'Enraf--Nonius CAD-4'
_diffrn_measurement_method \w/2\q
_diffrn_radiation_monochromator graphite
_diffrn_radiation_source 'fine-focus sealed tube'
_diffrn_radiation_type MoK\a
_diffrn_radiation_wavelength 0.71073
_diffrn_reflns_av_R_equivalents 0.0135
_diffrn_reflns_av_sigmaI/netI 0.0290
_diffrn_reflns_limit_h_max 13
_diffrn_reflns_limit_h_min -12
_diffrn_reflns_limit_k_max 13
_diffrn_reflns_limit_k_min -14
_diffrn_reflns_limit_l_max 17
_diffrn_reflns_limit_l_min -17
_diffrn_reflns_number 8944
_diffrn_reflns_theta_full 27.00
_diffrn_reflns_theta_max 27.00
_diffrn_reflns_theta_min 1.69
_diffrn_standards_decay_% 1
_diffrn_standards_interval_count 3
_diffrn_standards_interval_time 120
_diffrn_standards_number 200
_exptl_absorpt_coefficient_mu 0.901
_exptl_absorpt_correction_T_max 0.840
_exptl_absorpt_correction_T_min 0.761
_exptl_absorpt_correction_type psi-scan
_exptl_absorpt_process_details '(North <i>et al.</i>,  1968)'
_exptl_crystal_colour colorless
_exptl_crystal_density_diffrn 1.411
_exptl_crystal_density_method 'not measured'
_exptl_crystal_description block
_exptl_crystal_F_000 640
_exptl_crystal_size_max 0.32
_exptl_crystal_size_mid 0.26
_exptl_crystal_size_min 0.20
_refine_diff_density_max 0.464
_refine_diff_density_min -0.337
_refine_ls_extinction_method none
_refine_ls_goodness_of_fit_ref 1.032
_refine_ls_hydrogen_treatment mixed
_refine_ls_matrix_type full
_refine_ls_number_parameters 386
_refine_ls_number_reflns 6182
_refine_ls_number_restraints 3
_refine_ls_restrained_S_all 1.032
_refine_ls_R_factor_all 0.0495
_refine_ls_R_factor_gt 0.0393
_refine_ls_shift/su_max 0.001
_refine_ls_shift/su_mean 0.000
_refine_ls_structure_factor_coef Fsqd
_refine_ls_weighting_details 'calc w=1/[\s^2^(Fo^2^)+(0.0559P)^2^+0.6885P] where P=(Fo^2^+2Fc^2^)/3'
_refine_ls_weighting_scheme calc
_refine_ls_wR_factor_gt 0.1025
_refine_ls_wR_factor_ref 0.1091
_reflns_number_gt 5178
_reflns_number_total 6182
_reflns_threshold_expression I>2\s(I)
_cod_data_source_file hb5052.cif
_cod_data_source_block I
_cod_database_code 2223081
_cod_database_fobs_code 2223081

loop_
_symmetry_equiv_pos_as_xyz
'x, y, z'
'-x, -y, -z'

loop_
_atom_site_type_symbol
_atom_site_label
_atom_site_fract_x
_atom_site_fract_y
_atom_site_fract_z
_atom_site_U_iso_or_equiv
_atom_site_adp_type
_atom_site_calc_flag
_atom_site_refinement_flags
_atom_site_occupancy
_atom_site_disorder_assembly
_atom_site_disorder_group
C C1 0.1292(3) 0.8840(3) 0.4961(3) 0.0615(8) Uani d . 1 . .
H H1A 0.0511 0.8886 0.4402 0.074 Uiso calc R 1 . .
H H1B 0.2095 0.9486 0.5075 0.074 Uiso calc R 1 . .
C C2 0.1004(4) 0.9075(3) 0.6045(3) 0.0724(10) Uani d . 1 . .
H H2A 0.1822 0.9114 0.6623 0.087 Uiso calc R 1 . .
H H2B 0.0798 0.9878 0.6267 0.087 Uiso calc R 1 . .
C C3 -0.0192(4) 0.8051(4) 0.5925(3) 0.0811(11) Uani d . 1 . .
H H3A -0.0298 0.8188 0.6640 0.097 Uiso calc R 1 . .
H H3B -0.1035 0.8086 0.5422 0.097 Uiso calc R 1 . .
C C4 0.0032(3) 0.6775(4) 0.5488(3) 0.0757(10) Uani d . 1 . .
H H4A 0.0802 0.6703 0.6039 0.091 Uiso calc R 1 . .
H H4B -0.0783 0.6135 0.5363 0.091 Uiso calc R 1 . .
C C5 0.0320(3) 0.6546(3) 0.4428(3) 0.0630(8) Uani d . 1 . .
H H5A -0.0489 0.6527 0.3853 0.076 Uiso calc R 1 . .
H H5B 0.0505 0.5735 0.4198 0.076 Uiso calc R 1 . .
C C6 0.1545(3) 0.7559(3) 0.4557(2) 0.0450(6) Uani d . 1 . .
H H6 0.1607 0.7412 0.3819 0.054 Uiso calc R 1 . .
C C7 0.2903(2) 0.7493(2) 0.52994(18) 0.0344(5) Uani d . 1 . .
C C8 0.5875(3) 0.8287(3) 0.4789(2) 0.0449(6) Uani d . 1 . .
H H8 0.5734 0.9075 0.5050 0.054 Uiso calc R 1 . .
C C9 0.5912(3) 0.7849(3) 0.3745(2) 0.0601(8) Uani d . 1 . .
H H9 0.5806 0.8332 0.3304 0.072 Uiso calc R 1 . .
C C10 0.6110(3) 0.6673(3) 0.3351(2) 0.0602(8) Uani d . 1 . .
H H10 0.6114 0.6346 0.2632 0.072 Uiso calc R 1 . .
C C11 0.6299(3) 0.5993(3) 0.4021(2) 0.0468(6) Uani d . 1 . .
H H11 0.6429 0.5198 0.3767 0.056 Uiso calc R 1 . .
C C12 0.6293(2) 0.6519(2) 0.51007(17) 0.0320(4) Uani d . 1 . .
C C13 0.7019(2) 0.6277(2) 0.69238(19) 0.0367(5) Uani d . 1 . .
C C14 0.7804(3) 0.5631(3) 0.7447(3) 0.0608(8) Uani d . 1 . .
H H14 0.7979 0.4917 0.7031 0.073 Uiso calc R 1 . .
C C15 0.8314(4) 0.6060(4) 0.8583(3) 0.0803(11) Uani d . 1 . .
H H15 0.8851 0.5649 0.8946 0.096 Uiso calc R 1 . .
C C16 0.8021(4) 0.7106(4) 0.9178(3) 0.0787(11) Uani d . 1 . .
H H16 0.8352 0.7411 0.9949 0.094 Uiso calc R 1 . .
C C17 0.7240(3) 0.7685(3) 0.8619(2) 0.0610(8) Uani d . 1 . .
H H17 0.7060 0.8400 0.9029 0.073 Uiso calc R 1 . .
C C18 0.8081(3) 1.0300(3) 0.7532(2) 0.0543(7) Uani d . 1 . .
H H18 0.8350 0.9632 0.7146 0.065 Uiso calc R 1 . .
C C19 0.8960(3) 1.1469(3) 0.7940(2) 0.0580(7) Uani d . 1 . .
H H19 0.9805 1.1598 0.7835 0.070 Uiso calc R 1 . .
C C20 0.8562(3) 1.2454(3) 0.8512(2) 0.0598(8) Uani d . 1 . .
H H20 0.9138 1.3267 0.8801 0.072 Uiso calc R 1 . .
C C21 0.7314(3) 1.2231(2) 0.8654(2) 0.0532(7) Uani d . 1 . .
H H21 0.7030 1.2891 0.9036 0.064 Uiso calc R 1 . .
C C22 0.6474(2) 1.1005(2) 0.82200(19) 0.0389(5) Uani d . 1 . .
C C23 0.4434(2) 0.9739(2) 0.84199(18) 0.0366(5) Uani d . 1 . .
C C24 0.3436(3) 0.9918(3) 0.8921(2) 0.0487(6) Uani d . 1 . .
H H24 0.3325 1.0716 0.9202 0.058 Uiso calc R 1 . .
C C25 0.2633(3) 0.8919(3) 0.8994(2) 0.0569(7) Uani d . 1 . .
H H25 0.1964 0.9027 0.9317 0.068 Uiso calc R 1 . .
C C26 0.2822(3) 0.7736(3) 0.8580(2) 0.0558(7) Uani d . 1 . .
H H26 0.2298 0.7041 0.8634 0.067 Uiso calc R 1 . .
C C27 0.3796(3) 0.7623(3) 0.8094(2) 0.0488(6) Uani d . 1 . .
H H27 0.3922 0.6830 0.7817 0.059 Uiso calc R 1 . .
H H6A 0.524(2) 0.360(2) 0.983(3) 0.081(13) Uiso d D 1 . .
H H6B 0.386(2) 0.322(3) 0.921(3) 0.087(13) Uiso d D 1 . .
N N1 0.60361(18) 0.76244(17) 0.54675(15) 0.0325(4) Uani d . 1 . .
N N3 0.6709(2) 0.72807(19) 0.74978(16) 0.0398(4) Uani d . 1 . .
N N4 0.6839(2) 1.00475(19) 0.76529(17) 0.0429(5) Uani d . 1 . .
N N6 0.4594(2) 0.85966(18) 0.79898(16) 0.0375(4) Uani d . 1 . .
N N7 0.7893(3) 0.5522(2) 0.1219(2) 0.0611(6) Uani d . 1 . .
O O1 0.30686(18) 0.64659(15) 0.53325(15) 0.0455(4) Uani d . 1 . .
O O2 0.38469(16) 0.85182(15) 0.58651(13) 0.0378(4) Uani d . 1 . .
O O3 0.8755(3) 0.5011(3) 0.1033(3) 0.1179(12) Uani d . 1 . .
O O4 0.8103(3) 0.6659(2) 0.1560(2) 0.0860(8) Uani d . 1 . .
O O5 0.6740(3) 0.4912(3) 0.1109(3) 0.1178(12) Uani d . 1 . .
O O6 0.4564(4) 0.2978(2) 0.9418(3) 0.0855(8) Uani d D 1 . .
N N11 0.6563(2) 0.58533(19) 0.57844(16) 0.0363(4) Uani d . 1 . .
N N12 0.5229(2) 1.0789(2) 0.83921(19) 0.0437(5) Uani d . 1 . .
Zn Zn1 0.54528(3) 0.81698(2) 0.67867(2) 0.03606(10) Uani d . 1 . .
H H11A 0.667(3) 0.528(2) 0.553(2) 0.027(7) Uiso d . 1 . .
H H12 0.505(3) 1.135(3) 0.861(2) 0.037(8) Uiso d . 1 . .

loop_
_atom_site_aniso_label
_atom_site_aniso_U_11
_atom_site_aniso_U_22
_atom_site_aniso_U_33
_atom_site_aniso_U_12
_atom_site_aniso_U_13
_atom_site_aniso_U_23
C1 0.0498(16) 0.0601(17) 0.083(2) 0.0269(14) 0.0102(15) 0.0427(16)
C2 0.066(2) 0.067(2) 0.073(2) 0.0456(17) 0.0105(16) 0.0076(16)
C3 0.056(2) 0.121(3) 0.085(2) 0.048(2) 0.0373(18) 0.040(2)
C4 0.0456(17) 0.090(2) 0.116(3) 0.0254(16) 0.0374(19) 0.060(2)
C5 0.0374(14) 0.0568(17) 0.075(2) 0.0109(13) 0.0036(14) 0.0128(15)
C6 0.0397(13) 0.0597(16) 0.0391(13) 0.0209(12) 0.0104(10) 0.0218(12)
C7 0.0345(11) 0.0421(12) 0.0335(11) 0.0168(10) 0.0169(9) 0.0154(10)
C8 0.0436(13) 0.0501(14) 0.0537(15) 0.0196(11) 0.0218(12) 0.0279(12)
C9 0.0623(18) 0.086(2) 0.0517(16) 0.0263(16) 0.0260(14) 0.0439(16)
C10 0.0665(19) 0.084(2) 0.0364(14) 0.0240(16) 0.0255(13) 0.0226(14)
C11 0.0501(15) 0.0530(15) 0.0358(12) 0.0157(12) 0.0206(11) 0.0086(11)
C12 0.0262(10) 0.0358(11) 0.0314(11) 0.0059(8) 0.0114(9) 0.0088(9)
C13 0.0381(12) 0.0401(12) 0.0372(12) 0.0152(10) 0.0171(10) 0.0152(10)
C14 0.076(2) 0.0703(19) 0.0535(16) 0.0487(17) 0.0255(15) 0.0284(15)
C15 0.097(3) 0.107(3) 0.0597(19) 0.068(2) 0.0225(19) 0.045(2)
C16 0.090(3) 0.118(3) 0.0367(15) 0.062(2) 0.0150(16) 0.0287(17)
C17 0.0690(19) 0.083(2) 0.0332(13) 0.0451(17) 0.0160(13) 0.0129(13)
C18 0.0391(14) 0.0557(16) 0.0552(16) 0.0088(12) 0.0171(12) 0.0042(13)
C19 0.0411(14) 0.0645(18) 0.0552(16) -0.0017(13) 0.0155(13) 0.0138(14)
C20 0.0596(18) 0.0477(16) 0.0573(17) -0.0043(13) 0.0121(14) 0.0167(14)
C21 0.0624(17) 0.0370(13) 0.0538(16) 0.0108(12) 0.0182(14) 0.0115(12)
C22 0.0408(12) 0.0394(12) 0.0345(12) 0.0118(10) 0.0108(10) 0.0124(10)
C23 0.0392(12) 0.0414(12) 0.0290(11) 0.0167(10) 0.0111(9) 0.0101(9)
C24 0.0515(15) 0.0582(16) 0.0423(13) 0.0253(13) 0.0236(12) 0.0141(12)
C25 0.0533(16) 0.078(2) 0.0512(16) 0.0224(15) 0.0314(14) 0.0246(15)
C26 0.0579(17) 0.0620(17) 0.0546(16) 0.0104(14) 0.0288(14) 0.0260(14)
C27 0.0596(16) 0.0433(14) 0.0465(14) 0.0137(12) 0.0241(13) 0.0157(11)
N1 0.0304(9) 0.0378(10) 0.0343(9) 0.0121(8) 0.0149(8) 0.0155(8)
N3 0.0423(11) 0.0490(11) 0.0309(9) 0.0230(9) 0.0135(8) 0.0121(9)
N4 0.0361(10) 0.0399(11) 0.0455(11) 0.0080(8) 0.0160(9) 0.0054(9)
N6 0.0414(11) 0.0384(10) 0.0350(10) 0.0139(8) 0.0172(8) 0.0113(8)
N7 0.0612(16) 0.0498(15) 0.0746(17) 0.0120(12) 0.0294(14) 0.0227(13)
O1 0.0478(10) 0.0371(9) 0.0546(10) 0.0202(8) 0.0181(8) 0.0160(8)
O2 0.0335(8) 0.0392(9) 0.0431(9) 0.0148(7) 0.0138(7) 0.0152(7)
O3 0.101(2) 0.087(2) 0.199(4) 0.0436(18) 0.093(3) 0.051(2)
O4 0.0831(18) 0.0619(15) 0.116(2) 0.0114(13) 0.0389(16) 0.0373(14)
O5 0.0797(19) 0.0729(18) 0.176(3) -0.0024(15) 0.059(2) 0.0110(19)
O6 0.094(2) 0.0605(15) 0.097(2) 0.0444(16) 0.0289(17) 0.0132(14)
N11 0.0434(11) 0.0309(10) 0.0356(10) 0.0146(9) 0.0171(9) 0.0081(9)
N12 0.0512(13) 0.0375(11) 0.0473(12) 0.0212(10) 0.0235(10) 0.0116(10)
Zn1 0.03508(15) 0.03867(16) 0.03545(15) 0.01457(11) 0.01437(11) 0.01066(11)

loop_
_atom_type_symbol
_atom_type_description
_atom_type_scat_dispersion_real
_atom_type_scat_dispersion_imag
_atom_type_scat_source
C C 0.0033 0.0016 'International Tables Vol C Tables 4.2.6.8 and 6.1.1.4'
H H 0.0000 0.0000 'International Tables Vol C Tables 4.2.6.8 and 6.1.1.4'
N N 0.0061 0.0033 'International Tables Vol C Tables 4.2.6.8 and 6.1.1.4'
O O 0.0106 0.0060 'International Tables Vol C Tables 4.2.6.8 and 6.1.1.4'
Zn Zn 0.2839 1.4301 'International Tables Vol C Tables 4.2.6.8 and 6.1.1.4'

loop_
_geom_angle_atom_site_label_1
_geom_angle_atom_site_label_2
_geom_angle_atom_site_label_3
_geom_angle_site_symmetry_1
_geom_angle_site_symmetry_3
_geom_angle
_geom_angle_publ_flag
C6 C1 C2 . . 110.8(2) ?
C6 C1 H1A . . 109.5 ?
C2 C1 H1A . . 109.5 ?
C6 C1 H1B . . 109.5 ?
C2 C1 H1B . . 109.5 ?
H1A C1 H1B . . 108.1 ?
C3 C2 C1 . . 111.4(3) ?
C3 C2 H2A . . 109.3 ?
C1 C2 H2A . . 109.3 ?
C3 C2 H2B . . 109.3 ?
C1 C2 H2B . . 109.3 ?
H2A C2 H2B . . 108.0 ?
C4 C3 C2 . . 111.1(2) ?
C4 C3 H3A . . 109.4 ?
C2 C3 H3A . . 109.4 ?
C4 C3 H3B . . 109.4 ?
C2 C3 H3B . . 109.4 ?
H3A C3 H3B . . 108.0 ?
C5 C4 C3 . . 112.1(3) ?
C5 C4 H4A . . 109.2 ?
C3 C4 H4A . . 109.2 ?
C5 C4 H4B . . 109.2 ?
C3 C4 H4B . . 109.2 ?
H4A C4 H4B . . 107.9 ?
C4 C5 C6 . . 111.6(3) ?
C4 C5 H5A . . 109.3 ?
C6 C5 H5A . . 109.3 ?
C4 C5 H5B . . 109.3 ?
C6 C5 H5B . . 109.3 ?
H5A C5 H5B . . 108.0 ?
C1 C6 C5 . . 109.8(2) ?
C1 C6 C7 . . 112.4(2) ?
C5 C6 C7 . . 112.2(2) ?
C1 C6 H6 . . 107.4 ?
C5 C6 H6 . . 107.4 ?
C7 C6 H6 . . 107.4 ?
O1 C7 O2 . . 122.0(2) ?
O1 C7 C6 . . 120.5(2) ?
O2 C7 C6 . . 117.4(2) ?
N1 C8 C9 . . 122.9(3) ?
N1 C8 H8 . . 118.5 ?
C9 C8 H8 . . 118.5 ?
C8 C9 C10 . . 118.7(3) ?
C8 C9 H9 . . 120.6 ?
C10 C9 H9 . . 120.6 ?
C11 C10 C9 . . 119.7(2) ?
C11 C10 H10 . . 120.1 ?
C9 C10 H10 . . 120.1 ?
C10 C11 C12 . . 118.5(3) ?
C10 C11 H11 . . 120.7 ?
C12 C11 H11 . . 120.7 ?
N1 C12 N11 . . 120.21(19) ?
N1 C12 C11 . . 122.0(2) ?
N11 C12 C11 . . 117.8(2) ?
N3 C13 N11 . . 120.1(2) ?
N3 C13 C14 . . 121.9(2) ?
N11 C13 C14 . . 118.0(2) ?
C15 C14 C13 . . 119.2(3) ?
C15 C14 H14 . . 120.4 ?
C13 C14 H14 . . 120.4 ?
C14 C15 C16 . . 119.1(3) ?
C14 C15 H15 . . 120.4 ?
C16 C15 H15 . . 120.4 ?
C17 C16 C15 . . 118.8(3) ?
C17 C16 H16 . . 120.6 ?
C15 C16 H16 . . 120.6 ?
N3 C17 C16 . . 123.7(3) ?
N3 C17 H17 . . 118.2 ?
C16 C17 H17 . . 118.2 ?
N4 C18 C19 . . 124.1(3) ?
N4 C18 H18 . . 118.0 ?
C19 C18 H18 . . 118.0 ?
C18 C19 C20 . . 117.9(3) ?
C18 C19 H19 . . 121.1 ?
C20 C19 H19 . . 121.1 ?
C21 C20 C19 . . 119.6(3) ?
C21 C20 H20 . . 120.2 ?
C19 C20 H20 . . 120.2 ?
C20 C21 C22 . . 119.2(3) ?
C20 C21 H21 . . 120.4 ?
C22 C21 H21 . . 120.4 ?
N4 C22 N12 . . 119.7(2) ?
N4 C22 C21 . . 121.8(2) ?
N12 C22 C21 . . 118.6(2) ?
N6 C23 N12 . . 121.9(2) ?
N6 C23 C24 . . 121.3(2) ?
N12 C23 C24 . . 116.8(2) ?
C25 C24 C23 . . 119.6(2) ?
C25 C24 H24 . . 120.2 ?
C23 C24 H24 . . 120.2 ?
C24 C25 C26 . . 119.4(2) ?
C24 C25 H25 . . 120.3 ?
C26 C25 H25 . . 120.3 ?
C27 C26 C25 . . 118.0(3) ?
C27 C26 H26 . . 121.0 ?
C25 C26 H26 . . 121.0 ?
N6 C27 C26 . . 123.9(3) ?
N6 C27 H27 . . 118.0 ?
C26 C27 H27 . . 118.0 ?
C12 N1 C8 . . 117.9(2) ?
C12 N1 Zn1 . . 123.08(14) ?
C8 N1 Zn1 . . 117.45(16) ?
C13 N3 C17 . . 117.2(2) ?
C13 N3 Zn1 . . 123.65(15) ?
C17 N3 Zn1 . . 119.08(17) ?
C22 N4 C18 . . 117.5(2) ?
C22 N4 Zn1 . . 122.70(16) ?
C18 N4 Zn1 . . 119.52(17) ?
C23 N6 C27 . . 117.6(2) ?
C23 N6 Zn1 . . 122.08(15) ?
C27 N6 Zn1 . . 117.11(16) ?
O3 N7 O4 . . 122.9(3) ?
O3 N7 O5 . . 121.4(3) ?
O4 N7 O5 . . 115.7(3) ?
C7 O2 Zn1 . . 108.91(14) ?
H6A O6 H6B . . 109.5(17) ?
C12 N11 C13 . . 129.1(2) ?
C12 N11 H11A . . 113(2) ?
C13 N11 H11A . . 115(2) ?
C23 N12 C22 . . 131.3(2) ?
C23 N12 H12 . . 114(2) ?
C22 N12 H12 . . 113(2) ?
O2 Zn1 N1 . . 89.03(7) ?
O2 Zn1 N3 . . 162.61(8) ?
N1 Zn1 N3 . . 88.38(7) ?
O2 Zn1 N6 . . 85.24(7) ?
N1 Zn1 N6 . . 172.28(8) ?
N3 Zn1 N6 . . 95.55(8) ?
O2 Zn1 N4 . . 100.52(8) ?
N1 Zn1 N4 . . 99.74(8) ?
N3 Zn1 N4 . . 96.86(9) ?
N6 Zn1 N4 . . 86.42(8) ?

loop_
_geom_bond_atom_site_label_1
_geom_bond_atom_site_label_2
_geom_bond_site_symmetry_2
_geom_bond_distance
_geom_bond_publ_flag
C1 C6 . 1.518(4) ?
C1 C2 . 1.529(5) ?
C1 H1A . 0.9700 ?
C1 H1B . 0.9700 ?
C2 C3 . 1.511(5) ?
C2 H2A . 0.9700 ?
C2 H2B . 0.9700 ?
C3 C4 . 1.506(5) ?
C3 H3A . 0.9700 ?
C3 H3B . 0.9700 ?
C4 C5 . 1.497(5) ?
C4 H4A . 0.9700 ?
C4 H4B . 0.9700 ?
C5 C6 . 1.519(4) ?
C5 H5A . 0.9700 ?
C5 H5B . 0.9700 ?
C6 C7 . 1.527(3) ?
C6 H6 . 0.9800 ?
C7 O1 . 1.246(3) ?
C7 O2 . 1.272(3) ?
C8 N1 . 1.356(3) ?
C8 C9 . 1.360(4) ?
C8 H8 . 0.9300 ?
C9 C10 . 1.382(4) ?
C9 H9 . 0.9300 ?
C10 C11 . 1.365(4) ?
C10 H10 . 0.9300 ?
C11 C12 . 1.402(3) ?
C11 H11 . 0.9300 ?
C12 N1 . 1.332(3) ?
C12 N11 . 1.373(3) ?
C13 N3 . 1.337(3) ?
C13 N11 . 1.376(3) ?
C13 C14 . 1.395(3) ?
C14 C15 . 1.370(4) ?
C14 H14 . 0.9300 ?
C15 C16 . 1.374(5) ?
C15 H15 . 0.9300 ?
C16 C17 . 1.356(4) ?
C16 H16 . 0.9300 ?
C17 N3 . 1.356(3) ?
C17 H17 . 0.9300 ?
C18 N4 . 1.351(3) ?
C18 C19 . 1.357(4) ?
C18 H18 . 0.9300 ?
C19 C20 . 1.372(4) ?
C19 H19 . 0.9300 ?
C20 C21 . 1.367(4) ?
C20 H20 . 0.9300 ?
C21 C22 . 1.392(4) ?
C21 H21 . 0.9300 ?
C22 N4 . 1.326(3) ?
C22 N12 . 1.383(3) ?
C23 N6 . 1.337(3) ?
C23 N12 . 1.373(3) ?
C23 C24 . 1.406(3) ?
C24 C25 . 1.360(4) ?
C24 H24 . 0.9300 ?
C25 C26 . 1.389(4) ?
C25 H25 . 0.9300 ?
C26 C27 . 1.361(4) ?
C26 H26 . 0.9300 ?
C27 N6 . 1.357(3) ?
C27 H27 . 0.9300 ?
N7 O3 . 1.204(4) ?
N7 O4 . 1.218(3) ?
N7 O5 . 1.239(4) ?
Zn1 N1 . 1.9984(18) y
Zn1 N3 . 2.0192(19) y
Zn1 N4 . 2.166(2) y
Zn1 N6 . 2.0405(19) y
Zn1 O2 . 1.9803(16) y
O6 H6A . 0.838(10) ?
O6 H6B . 0.836(10) ?
N11 H11A . 0.70(2) ?
N12 H12 . 0.71(3) ?

loop_
_geom_hbond_atom_site_label_D
_geom_hbond_atom_site_label_H
_geom_hbond_atom_site_label_A
_geom_hbond_site_symmetry_A
_geom_hbond_distance_DH
_geom_hbond_distance_HA
_geom_hbond_distance_DA
_geom_hbond_angle_DHA
N12 H12 O6 1_565 0.71(3) 2.10(3) 2.806(3) 174(3)
N11 H11A O1 2_666 0.70(2) 2.11(3) 2.810(3) 177(3)
O6 H6B N7 2_666 0.836(10) 2.586(14) 3.406(4) 167(3)
O6 H6B O5 2_666 0.836(10) 2.48(3) 3.164(4) 139(3)
O6 H6B O4 2_666 0.836(10) 2.088(12) 2.904(4) 165(3)
O6 H6A O5 1_556 0.838(10) 1.971(15) 2.787(4) 164(4)
